data_7019128
loop_
_publ_author_name
'Hicks, Jamie'
'Ring, Sam P.'
'Patmore, Nathan J.'

_publ_section_title
;
 Tuning the electronic structure of Mo-Mo quadruple bonds by N for O for S
 substitution.
;
_journal_issue 22
_journal_name_full 'Dalton transactions (Cambridge, England : 2003)'
_journal_page_first 6641
_journal_page_last 6650
_journal_paper_doi 10.1039/c2dt30234a
_journal_volume 41
_journal_year 2012
_chemical_formula_moiety 'C60 H40 Mo2 N4 S4, 4(C7 H8)'
_chemical_formula_sum 'C88 H72 Mo2 N4 S4'
_chemical_formula_weight 1505.62
_chemical_name_systematic
;
?
;
_space_group_IT_number 82
_symmetry_cell_setting tetragonal
_symmetry_space_group_name_Hall 'I -4'
_symmetry_space_group_name_H-M 'I -4'
_atom_sites_solution_hydrogens geom
_atom_sites_solution_primary direct
_atom_sites_solution_secondary difmap
_audit_creation_method SHELXL-97
_cell_angle_alpha 90.00
_cell_angle_beta 90.00
_cell_angle_gamma 90.00
_cell_formula_units_Z 4
_cell_length_a 26.8014(14)
_cell_length_b 26.8014(14)
_cell_length_c 10.1004(6)
_cell_measurement_reflns_used 4076
_cell_measurement_temperature 150(2)
_cell_measurement_theta_max 27.50
_cell_measurement_theta_min 2.64
_cell_volume 7255.3(7)
_computing_cell_refinement 'Bruker SAINT'
_computing_data_collection 'Bruker APEX2'
_computing_data_reduction 'Bruker SAINT'
_computing_molecular_graphics 'Bruker SHELXTL'
_computing_publication_material 'Bruker SHELXTL'
_computing_structure_refinement 'SHELXL-97 (Sheldrick, 2008)'
_computing_structure_solution 'SHELXS-97 (Sheldrick, 2008)'
_diffrn_ambient_temperature 150(2)
_diffrn_measured_fraction_theta_full 0.996
_diffrn_measured_fraction_theta_max 0.996
_diffrn_measurement_device_type 'Bruker APEX-II CCD'
_diffrn_measurement_method '\f and \w scans'
_diffrn_radiation_monochromator graphite
_diffrn_radiation_source 'fine-focus sealed tube'
_diffrn_radiation_type MoK\a
_diffrn_radiation_wavelength 0.71073
_diffrn_reflns_av_R_equivalents 0.0845
_diffrn_reflns_av_sigmaI/netI 0.0681
_diffrn_reflns_limit_h_max 34
_diffrn_reflns_limit_h_min -34
_diffrn_reflns_limit_k_max 33
_diffrn_reflns_limit_k_min -34
_diffrn_reflns_limit_l_max 13
_diffrn_reflns_limit_l_min -12
_diffrn_reflns_number 44580
_diffrn_reflns_theta_full 27.47
_diffrn_reflns_theta_max 27.47
_diffrn_reflns_theta_min 1.07
_exptl_absorpt_coefficient_mu 0.511
_exptl_absorpt_correction_T_max 0.9603
_exptl_absorpt_correction_T_min 0.9319
_exptl_absorpt_correction_type multi-scan
_exptl_absorpt_process_details sadabs
_exptl_crystal_colour red
_exptl_crystal_density_diffrn 1.378
_exptl_crystal_density_method 'not measured'
_exptl_crystal_description Rod
_exptl_crystal_F_000 3104
_exptl_crystal_size_max 0.14
_exptl_crystal_size_mid 0.10
_exptl_crystal_size_min 0.08
_refine_diff_density_max 2.405
_refine_diff_density_min -0.901
_refine_diff_density_rms 0.116
_refine_ls_abs_structure_details 'Flack H D (1983), Acta Cryst. A39, 876-881'
_refine_ls_extinction_method none
_refine_ls_goodness_of_fit_ref 1.068
_refine_ls_hydrogen_treatment constr
_refine_ls_matrix_type full
_refine_ls_number_parameters 383
_refine_ls_number_reflns 8266
_refine_ls_number_restraints 27
_refine_ls_restrained_S_all 1.068
_refine_ls_R_factor_all 0.0908
_refine_ls_R_factor_gt 0.0556
_refine_ls_shift/su_max 0.001
_refine_ls_shift/su_mean 0.000
_refine_ls_structure_factor_coef Fsqd
_refine_ls_weighting_details 'calc w=1/[\s^2^(Fo^2^)+(0.0595P)^2^+36.3205P] where P=(Fo^2^+2Fc^2^)/3'
_refine_ls_weighting_scheme calc
_refine_ls_wR_factor_gt 0.1276
_refine_ls_wR_factor_ref 0.1479
_reflns_number_gt 6074
_reflns_number_total 8266
_reflns_threshold_expression >2sigma(I)
_cod_data_source_file c2dt30234a.txt
_cod_data_source_block Mo2NS.4(toluene)
_cod_depositor_comments
;
The following automatic conversions were performed:

'_symmetry_cell_setting' value 'Tetragonal' changed to 'tetragonal'
according to /home/saulius/struct/CIF-dictionaries/cif_core.dic
dictionary named 'cif_core.dic' version 2.4.1 from 2010-06-29.

Automatic conversion script
Id: cif_fix_values 1715 2011-07-08 13:25:40Z adriana 
;
_cod_original_sg_symbol_H-M I-4
_cod_database_code 7019128

loop_
_symmetry_equiv_pos_as_xyz
'x, y, z'
'-x, -y, z'
'y, -x, -z'
'-y, x, -z'
'x+1/2, y+1/2, z+1/2'
'-x+1/2, -y+1/2, z+1/2'
'y+1/2, -x+1/2, -z+1/2'
'-y+1/2, x+1/2, -z+1/2'

loop_
_atom_site_label
_atom_site_type_symbol
_atom_site_fract_x
_atom_site_fract_y
_atom_site_fract_z
_atom_site_U_iso_or_equiv
_atom_site_adp_type
_atom_site_occupancy
_atom_site_symmetry_multiplicity
_atom_site_calc_flag
_atom_site_refinement_flags
_atom_site_disorder_assembly
_atom_site_disorder_group
C1 C 0.3942(3) 0.4632(3) 0.9713(9) 0.0203(19) Uani 1 1 d U . .
C2 C 0.3440(3) 0.4452(3) 0.9553(8) 0.0212(18) Uani 1 1 d U . .
C3 C 0.3029(3) 0.4298(3) 0.9565(8) 0.0247(18) Uani 1 1 d U . .
C4 C 0.2532(3) 0.4087(3) 0.9557(8) 0.0238(18) Uani 1 1 d . . .
C5 C 0.2319(2) 0.3931(3) 1.0762(7) 0.0333(15) Uani 1 1 d . . .
H5 H 0.2497 0.3965 1.1569 0.040 Uiso 1 1 calc R . .
C6 C 0.1844(2) 0.3728(3) 1.0745(8) 0.0371(16) Uani 1 1 d . . .
H6 H 0.1695 0.3620 1.1548 0.045 Uiso 1 1 calc R . .
C7 C 0.1586(3) 0.3681(3) 0.9566(10) 0.038(2) Uani 1 1 d . . .
H7 H 0.1260 0.3541 0.9570 0.046 Uiso 1 1 calc R . .
C8 C 0.1793(3) 0.3833(3) 0.8397(8) 0.0403(17) Uani 1 1 d . . .
H8 H 0.1613 0.3794 0.7592 0.048 Uiso 1 1 calc R . .
C9 C 0.2266(3) 0.4043(3) 0.8386(8) 0.0370(16) Uani 1 1 d . . .
H9 H 0.2408 0.4157 0.7578 0.044 Uiso 1 1 calc R . .
C10 C 0.4104(2) 0.4584(3) 0.7387(10) 0.0244(16) Uani 1 1 d . . .
C11 C 0.4099(2) 0.4932(2) 0.6390(7) 0.0287(14) Uani 1 1 d . . .
H11 H 0.4179 0.5269 0.6578 0.034 Uiso 1 1 calc R . .
C12 C 0.3976(3) 0.4792(3) 0.5107(7) 0.0344(15) Uani 1 1 d . . .
H12 H 0.3971 0.5033 0.4416 0.041 Uiso 1 1 calc R . .
C13 C 0.3862(2) 0.4300(3) 0.4849(7) 0.0352(16) Uani 1 1 d . . .
H13 H 0.3769 0.4202 0.3979 0.042 Uiso 1 1 calc R . .
C14 C 0.3880(2) 0.3949(2) 0.5845(7) 0.0312(14) Uani 1 1 d . . .
H14 H 0.3812 0.3609 0.5648 0.037 Uiso 1 1 calc R . .
C15 C 0.3999(2) 0.4087(2) 0.7141(6) 0.0283(14) Uani 1 1 d . . .
H15 H 0.4008 0.3846 0.7833 0.034 Uiso 1 1 calc R . .
C16 C 0.6054(3) 0.0360(3) 0.2807(7) 0.0193(19) Uani 1 1 d . . .
C17 C 0.6541(3) 0.0564(3) 0.2980(8) 0.0240(19) Uani 1 1 d . . .
C18 C 0.6952(3) 0.0749(3) 0.3045(9) 0.0238(18) Uani 1 1 d . . .
C19 C 0.7447(3) 0.0946(3) 0.3108(9) 0.0285(19) Uani 1 1 d . . .
C20 C 0.7535(3) 0.1447(3) 0.2845(9) 0.052(3) Uani 1 1 d . . .
H20 H 0.7266 0.1660 0.2611 0.062 Uiso 1 1 calc R . .
C21 C 0.8019(3) 0.1639(3) 0.2926(10) 0.058(3) Uani 1 1 d . . .
H21 H 0.8074 0.1982 0.2742 0.070 Uiso 1 1 calc R . .
C22 C 0.8412(3) 0.1346(3) 0.3260(9) 0.034(2) Uani 1 1 d . . .
H22 H 0.8739 0.1480 0.3315 0.041 Uiso 1 1 calc R . .
C23 C 0.8325(2) 0.0842(3) 0.3522(9) 0.046(2) Uani 1 1 d . . .
H23 H 0.8596 0.0631 0.3753 0.055 Uiso 1 1 calc R . .
C24 C 0.7848(2) 0.0648(3) 0.3449(9) 0.044(2) Uani 1 1 d . . .
H24 H 0.7795 0.0305 0.3636 0.053 Uiso 1 1 calc R . .
C25 C 0.5952(2) 0.0261(3) 0.5150(8) 0.0223(15) Uani 1 1 d . . .
C26 C 0.6389(2) 0.0017(2) 0.5465(6) 0.0248(13) Uani 1 1 d . . .
H26 H 0.6565 -0.0165 0.4807 0.030 Uiso 1 1 calc R . .
C27 C 0.6569(2) 0.0040(2) 0.6761(6) 0.0266(13) Uani 1 1 d . . .
H27 H 0.6869 -0.0130 0.6984 0.032 Uiso 1 1 calc R . .
C28 C 0.6313(3) 0.0309(3) 0.7733(6) 0.0278(14) Uani 1 1 d . . .
H28 H 0.6442 0.0335 0.8606 0.033 Uiso 1 1 calc R . .
C29 C 0.5862(3) 0.0540(3) 0.7393(7) 0.0347(16) Uani 1 1 d . . .
H29 H 0.5678 0.0716 0.8046 0.042 Uiso 1 1 calc R . .
C30 C 0.5687(2) 0.0512(3) 0.6122(7) 0.0325(15) Uani 1 1 d . . .
H30 H 0.5379 0.0667 0.5903 0.039 Uiso 1 1 calc R . .
C31 C 0.4736(4) 0.2666(5) 0.5691(9) 0.057(5) Uiso 0.515(15) 1 d PGU A 1
C32 C 0.4253(5) 0.2477(5) 0.5663(10) 0.070(6) Uiso 0.515(15) 1 d PGU A 1
H32 H 0.4127 0.2330 0.4876 0.083 Uiso 0.515(15) 1 calc PR A 1
C33 C 0.3955(4) 0.2503(5) 0.6788(12) 0.063(5) Uiso 0.515(15) 1 d PGU A 1
H33 H 0.3625 0.2374 0.6769 0.075 Uiso 0.515(15) 1 calc PR A 1
C34 C 0.4140(4) 0.2718(5) 0.7940(10) 0.056(5) Uiso 0.515(15) 1 d PGU A 1
H34 H 0.3937 0.2736 0.8709 0.067 Uiso 0.515(15) 1 calc PR A 1
C35 C 0.4623(4) 0.2907(4) 0.7968(9) 0.039(4) Uiso 0.515(15) 1 d PGU A 1
H35 H 0.4750 0.3054 0.8755 0.046 Uiso 0.515(15) 1 calc PR A 1
C36 C 0.4921(3) 0.2881(4) 0.6843(11) 0.055(5) Uiso 0.515(15) 1 d PGU A 1
H36 H 0.5251 0.3010 0.6862 0.065 Uiso 0.515(15) 1 calc PR A 1
C37 C 0.5037(12) 0.2662(12) 0.442(3) 0.118(11) Uiso 0.515(15) 1 d P A 1
H37A H 0.5368 0.2803 0.4588 0.177 Uiso 0.515(15) 1 calc PR A 1
H37B H 0.4865 0.2863 0.3749 0.177 Uiso 0.515(15) 1 calc PR A 1
H37C H 0.5071 0.2318 0.4102 0.177 Uiso 0.515(15) 1 calc PR A 1
C31A C 0.3574(9) 0.2715(9) 0.698(3) 0.134(11) Uiso 0.485(15) 1 d PGU A 2
C32A C 0.3789(11) 0.2600(9) 0.576(2) 0.140(11) Uiso 0.485(15) 1 d PGU A 2
H32A H 0.3584 0.2508 0.5035 0.168 Uiso 0.485(15) 1 calc PR A 2
C33A C 0.4304(12) 0.2621(10) 0.561(2) 0.162(13) Uiso 0.485(15) 1 d PGU A 2
H33A H 0.4452 0.2542 0.4783 0.194 Uiso 0.485(15) 1 calc PR A 2
C34A C 0.4604(8) 0.2756(10) 0.668(3) 0.144(11) Uiso 0.485(15) 1 d PGU A 2
H34A H 0.4956 0.2770 0.6574 0.172 Uiso 0.485(15) 1 calc PR A 2
C35A C 0.4388(10) 0.2871(9) 0.789(2) 0.123(10) Uiso 0.485(15) 1 d PGU A 2
H35A H 0.4593 0.2964 0.8618 0.148 Uiso 0.485(15) 1 calc PR A 2
C36A C 0.3873(11) 0.2851(9) 0.804(2) 0.126(10) Uiso 0.485(15) 1 d PGU A 2
H36A H 0.3726 0.2929 0.8870 0.151 Uiso 0.485(15) 1 calc PR A 2
C37A C 0.304(2) 0.273(2) 0.719(6) 0.25(3) Uiso 0.485(15) 1 d P A 2
H37D H 0.2972 0.2822 0.8114 0.370 Uiso 0.485(15) 1 calc PR A 2
H37E H 0.2894 0.2408 0.6993 0.370 Uiso 0.485(15) 1 calc PR A 2
H37F H 0.2893 0.2987 0.6606 0.370 Uiso 0.485(15) 1 calc PR A 2
C38 C 0.6965(8) 0.2317(8) 0.515(2) 0.176(11) Uiso 0.670(15) 1 d PGU B 3
C39 C 0.6922(8) 0.1820(8) 0.553(2) 0.139(9) Uiso 0.670(15) 1 d PGU B 3
H39 H 0.7213 0.1627 0.5690 0.167 Uiso 0.670(15) 1 calc PR B 3
C40 C 0.6453(9) 0.1605(6) 0.568(2) 0.160(10) Uiso 0.670(15) 1 d PGU B 3
H40 H 0.6424 0.1266 0.5934 0.192 Uiso 0.670(15) 1 calc PR B 3
C41 C 0.6027(7) 0.1888(9) 0.544(2) 0.162(10) Uiso 0.670(15) 1 d PGU B 3
H41 H 0.5707 0.1741 0.5541 0.194 Uiso 0.670(15) 1 calc PR B 3
C42 C 0.6070(8) 0.2384(8) 0.506(2) 0.199(12) Uiso 0.670(15) 1 d PGU B 3
H42 H 0.5779 0.2577 0.4905 0.239 Uiso 0.670(15) 1 calc PR B 3
C43 C 0.6539(10) 0.2599(6) 0.492(2) 0.176(11) Uiso 0.670(15) 1 d PGU B 3
H43 H 0.6568 0.2939 0.4661 0.211 Uiso 0.670(15) 1 calc PR B 3
C44 C 0.7427(8) 0.2568(9) 0.508(2) 0.118(8) Uiso 0.670(15) 1 d P B 3
H44A H 0.7370 0.2918 0.4849 0.177 Uiso 0.670(15) 1 calc PR B 3
H44B H 0.7637 0.2411 0.4410 0.177 Uiso 0.670(15) 1 calc PR B 3
H44C H 0.7593 0.2550 0.5947 0.177 Uiso 0.670(15) 1 calc PR B 3
C38A C 0.5595(6) 0.2194(8) 0.512(2) 0.074(9) Uiso 0.330(15) 1 d PGU B 4
C39A C 0.5914(8) 0.2591(6) 0.538(2) 0.069(8) Uiso 0.330(15) 1 d PGU B 4
H39A H 0.5786 0.2921 0.5437 0.083 Uiso 0.330(15) 1 calc PR B 4
C40A C 0.6421(7) 0.2506(6) 0.556(2) 0.094(10) Uiso 0.330(15) 1 d PGU B 4
H40A H 0.6639 0.2777 0.5745 0.113 Uiso 0.330(15) 1 calc PR B 4
C41A C 0.6609(6) 0.2023(7) 0.548(2) 0.049(7) Uiso 0.330(15) 1 d PGU B 4
H41A H 0.6955 0.1965 0.5609 0.059 Uiso 0.330(15) 1 calc PR B 4
C42A C 0.6290(8) 0.1626(6) 0.522(2) 0.071(8) Uiso 0.330(15) 1 d PGU B 4
H42A H 0.6419 0.1297 0.5166 0.086 Uiso 0.330(15) 1 calc PR B 4
C43A C 0.5783(7) 0.1712(7) 0.504(3) 0.084(9) Uiso 0.330(15) 1 d PGU B 4
H43A H 0.5565 0.1441 0.4858 0.101 Uiso 0.330(15) 1 calc PR B 4
C44A C 0.5160(15) 0.2402(16) 0.498(5) 0.097(12) Uiso 0.330(15) 1 d P B 4
H44D H 0.4910 0.2145 0.4789 0.145 Uiso 0.330(15) 1 calc PR B 4
H44E H 0.5171 0.2642 0.4248 0.145 Uiso 0.330(15) 1 calc PR B 4
H44F H 0.5070 0.2576 0.5800 0.145 Uiso 0.330(15) 1 calc PR B 4
N1 N 0.4252(2) 0.4727(2) 0.8720(8) 0.0206(16) Uani 1 1 d . . .
N2 N 0.5756(2) 0.0241(2) 0.3821(6) 0.0188(15) Uani 1 1 d . . .
S1 S 0.41279(7) 0.47325(7) 1.1327(2) 0.0212(5) Uani 1 1 d . . .
S2 S 0.58602(7) 0.03032(7) 0.1204(2) 0.0203(5) Uani 1 1 d . . .
Mo1 Mo 0.5000 0.5000 0.89591(9) 0.0176(2) Uani 1 2 d S . .
Mo2 Mo 0.5000 0.0000 0.35480(8) 0.0158(2) Uani 1 2 d S . .

loop_
_atom_site_aniso_label
_atom_site_aniso_U_11
_atom_site_aniso_U_22
_atom_site_aniso_U_33
_atom_site_aniso_U_23
_atom_site_aniso_U_13
_atom_site_aniso_U_12
C1 0.014(3) 0.010(4) 0.037(5) 0.001(3) 0.004(3) 0.009(3)
C2 0.018(4) 0.017(4) 0.028(5) 0.002(3) -0.004(3) 0.000(3)
C3 0.022(4) 0.025(4) 0.027(4) 0.004(3) -0.001(3) 0.004(3)
C4 0.016(4) 0.021(4) 0.034(4) 0.002(3) -0.001(3) -0.001(3)
C5 0.020(3) 0.041(4) 0.040(4) 0.007(3) -0.001(3) -0.004(3)
C6 0.021(3) 0.044(4) 0.046(4) 0.012(3) 0.007(3) -0.005(3)
C7 0.015(4) 0.029(4) 0.071(7) 0.008(4) -0.005(4) -0.006(3)
C8 0.029(4) 0.045(4) 0.047(5) -0.003(4) -0.010(3) -0.013(3)
C9 0.029(4) 0.041(4) 0.041(4) 0.000(3) -0.004(3) -0.008(3)
C10 0.009(3) 0.028(4) 0.036(4) 0.001(3) -0.005(3) 0.004(2)
C11 0.027(3) 0.022(3) 0.038(4) 0.001(3) -0.002(3) -0.003(3)
C12 0.034(4) 0.037(4) 0.033(4) 0.008(3) 0.000(3) -0.001(3)
C13 0.022(3) 0.053(5) 0.030(4) -0.014(3) -0.001(3) 0.003(3)
C14 0.030(3) 0.029(3) 0.034(4) -0.010(3) 0.003(3) -0.004(3)
C15 0.020(3) 0.030(4) 0.035(4) -0.001(3) 0.002(2) -0.002(3)
C16 0.020(4) 0.022(4) 0.016(5) -0.002(3) -0.002(3) -0.008(3)
C17 0.016(4) 0.027(4) 0.029(5) 0.003(3) 0.007(3) 0.002(3)
C18 0.019(4) 0.019(4) 0.034(4) 0.001(3) 0.000(3) 0.000(3)
C19 0.019(4) 0.025(4) 0.041(5) 0.006(3) 0.006(3) -0.002(3)
C20 0.029(4) 0.029(4) 0.097(8) 0.021(4) -0.025(4) -0.008(3)
C21 0.035(4) 0.040(5) 0.099(8) 0.022(4) -0.022(4) -0.022(4)
C22 0.021(4) 0.043(5) 0.038(5) -0.011(4) -0.001(3) -0.009(3)
C23 0.014(3) 0.038(4) 0.085(6) 0.003(4) -0.003(3) 0.005(3)
C24 0.019(3) 0.027(4) 0.088(6) 0.012(4) -0.006(4) -0.003(3)
C25 0.016(3) 0.030(4) 0.021(3) -0.002(3) -0.001(3) -0.002(3)
C26 0.020(3) 0.025(3) 0.029(3) 0.000(2) 0.004(2) 0.000(2)
C27 0.024(3) 0.032(4) 0.024(3) 0.002(2) -0.003(2) -0.001(3)
C28 0.027(4) 0.038(4) 0.018(3) 0.000(2) 0.000(2) -0.008(3)
C29 0.029(4) 0.050(5) 0.024(3) -0.014(3) 0.003(3) 0.007(3)
C30 0.023(3) 0.042(4) 0.033(4) -0.003(3) 0.003(3) 0.008(3)
N1 0.014(3) 0.010(3) 0.038(4) 0.005(3) 0.003(3) 0.008(2)
N2 0.020(3) 0.025(3) 0.011(3) -0.004(3) 0.000(3) -0.001(3)
S1 0.0150(9) 0.0168(9) 0.0319(13) 0.0043(8) 0.0000(8) -0.0003(7)
S2 0.0206(10) 0.0228(10) 0.0174(11) -0.0024(8) 0.0023(8) -0.0028(7)
Mo1 0.0118(5) 0.0121(5) 0.0289(6) 0.000 0.000 -0.0003(4)
Mo2 0.0153(5) 0.0186(5) 0.0136(4) 0.000 0.000 0.0003(4)

loop_
_atom_type_symbol
_atom_type_description
_atom_type_scat_dispersion_real
_atom_type_scat_dispersion_imag
_atom_type_scat_source
C C 0.0033 0.0016 'International Tables Vol C Tables 4.2.6.8 and 6.1.1.4'
H H 0.0000 0.0000 'International Tables Vol C Tables 4.2.6.8 and 6.1.1.4'
N N 0.0061 0.0033 'International Tables Vol C Tables 4.2.6.8 and 6.1.1.4'
S S 0.1246 0.1234 'International Tables Vol C Tables 4.2.6.8 and 6.1.1.4'
Mo Mo -1.6832 0.6857 'International Tables Vol C Tables 4.2.6.8 and 6.1.1.4'

loop_
_geom_angle_atom_site_label_1
_geom_angle_atom_site_label_2
_geom_angle_atom_site_label_3
_geom_angle
_geom_angle_site_symmetry_1
_geom_angle_site_symmetry_3
N1 C1 C2 124.4(8) . .
N1 C1 S1 120.3(6) . .
C2 C1 S1 115.3(6) . .
C3 C2 C1 172.9(9) . .
C2 C3 C4 177.4(9) . .
C9 C4 C5 120.3(7) . .
C9 C4 C3 120.7(7) . .
C5 C4 C3 118.9(7) . .
C6 C5 C4 118.6(7) . .
C6 C5 H5 120.7 . .
C4 C5 H5 120.7 . .
C5 C6 C7 120.5(7) . .
C5 C6 H6 119.8 . .
C7 C6 H6 119.8 . .
C8 C7 C6 120.8(7) . .
C8 C7 H7 119.6 . .
C6 C7 H7 119.6 . .
C7 C8 C9 119.9(7) . .
C7 C8 H8 120.0 . .
C9 C8 H8 120.0 . .
C4 C9 C8 119.8(7) . .
C4 C9 H9 120.1 . .
C8 C9 H9 120.1 . .
C11 C10 C15 121.3(8) . .
C11 C10 N1 120.3(6) . .
C15 C10 N1 118.3(7) . .
C10 C11 C12 120.4(6) . .
C10 C11 H11 119.8 . .
C12 C11 H11 119.8 . .
C13 C12 C11 119.1(7) . .
C13 C12 H12 120.5 . .
C11 C12 H12 120.5 . .
C14 C13 C12 120.5(7) . .
C14 C13 H13 119.8 . .
C12 C13 H13 119.8 . .
C13 C14 C15 120.8(6) . .
C13 C14 H14 119.6 . .
C15 C14 H14 119.6 . .
C10 C15 C14 118.0(7) . .
C10 C15 H15 121.0 . .
C14 C15 H15 121.0 . .
N2 C16 C17 123.0(7) . .
N2 C16 S2 121.5(5) . .
C17 C16 S2 115.4(6) . .
C18 C17 C16 175.8(9) . .
C17 C18 C19 177.4(9) . .
C24 C19 C20 118.3(7) . .
C24 C19 C18 121.3(7) . .
C20 C19 C18 120.4(7) . .
C19 C20 C21 120.2(7) . .
C19 C20 H20 119.9 . .
C21 C20 H20 119.9 . .
C22 C21 C20 121.4(8) . .
C22 C21 H21 119.3 . .
C20 C21 H21 119.3 . .
C21 C22 C23 118.5(7) . .
C21 C22 H22 120.7 . .
C23 C22 H22 120.7 . .
C24 C23 C22 120.6(7) . .
C24 C23 H23 119.7 . .
C22 C23 H23 119.7 . .
C19 C24 C23 120.9(7) . .
C19 C24 H24 119.5 . .
C23 C24 H24 119.5 . .
C26 C25 C30 120.1(7) . .
C26 C25 N2 120.4(7) . .
C30 C25 N2 119.5(6) . .
C25 C26 C27 119.3(6) . .
C25 C26 H26 120.3 . .
C27 C26 H26 120.3 . .
C26 C27 C28 120.7(6) . .
C26 C27 H27 119.7 . .
C28 C27 H27 119.7 . .
C29 C28 C27 118.6(6) . .
C29 C28 H28 120.7 . .
C27 C28 H28 120.7 . .
C30 C29 C28 120.2(6) . .
C30 C29 H29 119.9 . .
C28 C29 H29 119.9 . .
C29 C30 C25 121.0(6) . .
C29 C30 H30 119.5 . .
C25 C30 H30 119.5 . .
C32 C31 C36 120.0 . .
C32 C31 C37 118.4(14) . .
C36 C31 C37 121.4(14) . .
C31 C32 C33 120.0 . .
C31 C32 H32 120.0 . .
C33 C32 H32 120.0 . .
C32 C33 C34 120.0 . .
C32 C33 H33 120.0 . .
C34 C33 H33 120.0 . .
C35 C34 C33 120.0 . .
C35 C34 H34 120.0 . .
C33 C34 H34 120.0 . .
C34 C35 C36 120.0 . .
C34 C35 H35 120.0 . .
C36 C35 H35 120.0 . .
C35 C36 C31 120.0 . .
C35 C36 H36 120.0 . .
C31 C36 H36 120.0 . .
C31 C37 H37A 109.5 . .
C31 C37 H37B 109.5 . .
H37A C37 H37B 109.5 . .
C31 C37 H37C 109.5 . .
H37A C37 H37C 109.5 . .
H37B C37 H37C 109.5 . .
C32A C31A C36A 120.0 . .
C32A C31A C37A 123(3) . .
C36A C31A C37A 117(3) . .
C31A C32A C33A 120.0 . .
C31A C32A H32A 120.0 . .
C33A C32A H32A 120.0 . .
C34A C33A C32A 120.0 . .
C34A C33A H33A 120.0 . .
C32A C33A H33A 120.0 . .
C35A C34A C33A 120.0 . .
C35A C34A H34A 120.0 . .
C33A C34A H34A 120.0 . .
C36A C35A C34A 120.0 . .
C36A C35A H35A 120.0 . .
C34A C35A H35A 120.0 . .
C35A C36A C31A 120.0 . .
C35A C36A H36A 120.0 . .
C31A C36A H36A 120.0 . .
C31A C37A H37D 109.5 . .
C31A C37A H37E 109.5 . .
H37D C37A H37E 109.5 . .
C31A C37A H37F 109.5 . .
H37D C37A H37F 109.5 . .
H37E C37A H37F 109.5 . .
C39 C38 C43 120.0 . .
C39 C38 C44 123(2) . .
C43 C38 C44 117(2) . .
C40 C39 C38 120.0 . .
C40 C39 H39 120.0 . .
C38 C39 H39 120.0 . .
C39 C40 C41 120.0 . .
C39 C40 H40 120.0 . .
C41 C40 H40 120.0 . .
C42 C41 C40 120.0 . .
C42 C41 H41 120.0 . .
C40 C41 H41 120.0 . .
C41 C42 C43 120.0 . .
C41 C42 H42 120.0 . .
C43 C42 H42 120.0 . .
C42 C43 C38 120.0 . .
C42 C43 H43 120.0 . .
C38 C43 H43 120.0 . .
C38 C44 H44A 109.5 . .
C38 C44 H44B 109.5 . .
H44A C44 H44B 109.5 . .
C38 C44 H44C 109.5 . .
H44A C44 H44C 109.5 . .
H44B C44 H44C 109.5 . .
C44A C38A C39A 104(2) . .
C44A C38A C43A 136(2) . .
C39A C38A C43A 120.0 . .
C38A C39A C40A 120.0 . .
C38A C39A H39A 120.0 . .
C40A C39A H39A 120.0 . .
C39A C40A C41A 120.0 . .
C39A C40A H40A 120.0 . .
C41A C40A H40A 120.0 . .
C42A C41A C40A 120.0 . .
C42A C41A H41A 120.0 . .
C40A C41A H41A 120.0 . .
C43A C42A C41A 120.0 . .
C43A C42A H42A 120.0 . .
C41A C42A H42A 120.0 . .
C42A C43A C38A 120.0 . .
C42A C43A H43A 120.0 . .
C38A C43A H43A 120.0 . .
C38A C44A H44D 109.5 . .
C38A C44A H44E 109.5 . .
H44D C44A H44E 109.5 . .
C38A C44A H44F 109.5 . .
H44D C44A H44F 109.5 . .
H44E C44A H44F 109.5 . .
C1 N1 C10 118.7(6) . .
C1 N1 Mo1 124.3(6) . .
C10 N1 Mo1 116.6(5) . .
C16 N2 C25 119.1(6) . .
C16 N2 Mo2 122.6(5) . .
C25 N2 Mo2 118.3(5) . .
C1 S1 Mo1 102.0(3) . 3_567
C16 S2 Mo2 102.6(3) . 7
Mo1 Mo1 N1 96.5(2) 3_567 .
Mo1 Mo1 N1 96.5(2) 3_567 2_665
N1 Mo1 N1 167.1(4) . 2_665
Mo1 Mo1 S1 96.75(6) 3_567 4_657
N1 Mo1 S1 86.30(16) . 4_657
N1 Mo1 S1 92.18(15) 2_665 4_657
Mo1 Mo1 S1 96.75(6) 3_567 3_567
N1 Mo1 S1 92.18(15) . 3_567
N1 Mo1 S1 86.30(16) 2_665 3_567
S1 Mo1 S1 166.50(11) 4_657 3_567
Mo2 Mo2 N2 97.38(17) 7 2_655
Mo2 Mo2 N2 97.38(17) 7 .
N2 Mo2 N2 165.2(3) 2_655 .
Mo2 Mo2 S2 95.84(5) 7 8_545
N2 Mo2 S2 87.51(17) 2_655 8_545
N2 Mo2 S2 90.99(17) . 8_545
Mo2 Mo2 S2 95.84(5) 7 7
N2 Mo2 S2 90.99(17) 2_655 7
N2 Mo2 S2 87.51(17) . 7
S2 Mo2 S2 168.32(11) 8_545 7

loop_
_geom_bond_atom_site_label_1
_geom_bond_atom_site_label_2
_geom_bond_distance
_geom_bond_site_symmetry_2
C1 N1 1.326(10) .
C1 C2 1.440(10) .
C1 S1 1.726(9) .
C2 C3 1.177(10) .
C3 C4 1.446(10) .
C4 C9 1.385(10) .
C4 C5 1.408(10) .
C5 C6 1.383(9) .
C5 H5 0.9500 .
C6 C7 1.383(11) .
C6 H6 0.9500 .
C7 C8 1.367(11) .
C7 H7 0.9500 .
C8 C9 1.389(9) .
C8 H8 0.9500 .
C9 H9 0.9500 .
C10 C11 1.372(10) .
C10 C15 1.386(10) .
C10 N1 1.454(12) .
C11 C12 1.388(10) .
C11 H11 0.9500 .
C12 C13 1.380(10) .
C12 H12 0.9500 .
C13 C14 1.379(10) .
C13 H13 0.9500 .
C14 C15 1.397(9) .
C14 H14 0.9500 .
C15 H15 0.9500 .
C16 N2 1.337(9) .
C16 C17 1.425(11) .
C16 S2 1.707(7) .
C17 C18 1.210(10) .
C18 C19 1.430(11) .
C19 C24 1.382(10) .
C19 C20 1.389(11) .
C20 C21 1.397(10) .
C20 H20 0.9500 .
C21 C22 1.358(12) .
C21 H21 0.9500 .
C22 C23 1.395(11) .
C22 H22 0.9500 .
C23 C24 1.382(9) .
C23 H23 0.9500 .
C24 H24 0.9500 .
C25 C26 1.379(9) .
C25 C30 1.386(10) .
C25 N2 1.442(10) .
C26 C27 1.396(8) .
C26 H26 0.9500 .
C27 C28 1.399(9) .
C27 H27 0.9500 .
C28 C29 1.399(10) .
C28 H28 0.9500 .
C29 C30 1.369(10) .
C29 H29 0.9500 .
C30 H30 0.9500 .
C31 C32 1.3900 .
C31 C36 1.3900 .
C31 C37 1.52(3) .
C32 C33 1.3900 .
C32 H32 0.9500 .
C33 C34 1.3900 .
C33 H33 0.9500 .
C34 C35 1.3900 .
C34 H34 0.9500 .
C35 C36 1.3900 .
C35 H35 0.9500 .
C36 H36 0.9500 .
C37 H37A 0.9800 .
C37 H37B 0.9800 .
C37 H37C 0.9800 .
C31A C32A 1.3900 .
C31A C36A 1.3900 .
C31A C37A 1.45(6) .
C32A C33A 1.3900 .
C32A H32A 0.9500 .
C33A C34A 1.3900 .
C33A H33A 0.9500 .
C34A C35A 1.3900 .
C34A H34A 0.9500 .
C35A C36A 1.3900 .
C35A H35A 0.9500 .
C36A H36A 0.9500 .
C37A H37D 0.9800 .
C37A H37E 0.9800 .
C37A H37F 0.9800 .
C38 C39 1.3900 .
C38 C43 1.3900 .
C38 C44 1.41(3) .
C39 C40 1.3900 .
C39 H39 0.9500 .
C40 C41 1.3900 .
C40 H40 0.9500 .
C41 C42 1.3900 .
C41 H41 0.9500 .
C42 C43 1.3900 .
C42 H42 0.9500 .
C43 H43 0.9500 .
C44 H44A 0.9800 .
C44 H44B 0.9800 .
C44 H44C 0.9800 .
C38A C44A 1.30(4) .
C38A C39A 1.3900 .
C38A C43A 1.3900 .
C39A C40A 1.3900 .
C39A H39A 0.9500 .
C40A C41A 1.3900 .
C40A H40A 0.9500 .
C41A C42A 1.3900 .
C41A H41A 0.9500 .
C42A C43A 1.3900 .
C42A H42A 0.9500 .
C43A H43A 0.9500 .
C44A H44D 0.9800 .
C44A H44E 0.9800 .
C44A H44F 0.9800 .
N1 Mo1 2.149(6) .
N2 Mo2 2.144(6) .
S1 Mo1 2.4618(19) 3_567
S2 Mo2 2.4572(19) 7
Mo1 Mo1 2.1026(18) 3_567
Mo1 N1 2.149(6) 2_665
Mo1 S1 2.4618(19) 4_657
Mo1 S1 2.4618(19) 3_567
Mo2 Mo2 2.1171(16) 7
Mo2 N2 2.144(6) 2_655
Mo2 S2 2.4572(19) 8_545
Mo2 S2 2.4572(19) 7
